data_9012544
loop_
_publ_author_name
'Holseth, H.'
'Kjekshus, A.'

_publ_section_title
;
 Compounds with the marcasite type crystal structure
 IV. The crystal structure of FeSb2
 Note: Single crystal X-ray from integrated Weissenberg film
;
_journal_name_full 'Acta Chemica Scandinavica'
_journal_page_first 3043
_journal_page_last 3050
_journal_paper_doi 10.3891/acta.chem.scand.23-3043
_journal_volume 23
_journal_year 1969
_chemical_compound_source Synthetic
_chemical_formula_sum 'Fe Sb2'
_chemical_name_mineral Seinajokite
_space_group_IT_number 58
_symmetry_space_group_name_Hall '-P 2 2n'
_symmetry_space_group_name_H-M 'P n n m'
_cell_angle_alpha 90
_cell_angle_beta 90
_cell_angle_gamma 90
_cell_length_a 5.8328
_cell_length_b 6.5376
_cell_length_c 3.1973
_cell_formula_units_Z 2
_cell_volume 121.921
_database_code_amcsd 0011923
_exptl_crystal_density_diffrn 8.154
_cod_database_code 9012544

loop_
_space_group_symop_operation_xyz
x,y,z
1/2+x,1/2-y,1/2+z
1/2-x,1/2+y,1/2-z
1/2-x,1/2+y,1/2+z
1/2+x,1/2-y,1/2-z
x,y,-z
-x,-y,z
-x,-y,-z

loop_
_atom_site_label
_atom_site_fract_x
_atom_site_fract_y
_atom_site_fract_z
_atom_site_U_iso_or_equiv
Fe 0.00000 0.00000 0.00000 0.00190
Sb 0.18830 0.35640 0.00000 0.00367

loop_
_cod_related_entry_id
_cod_related_entry_database
_cod_related_entry_code
1 AMCSD 0011923
